data_4129709
loop_
_publ_author_name
'Zhou, Xuan'
'Dong, Guangbin'

_publ_section_title
;
 (4+1) vs (4+2): Catalytic Intramolecular Coupling between Cyclobutanones
 and Trisubstituted Allenes via C-C Activation.
;
_journal_issue 42
_journal_name_full 'Journal of the American Chemical Society'
_journal_page_first 13715
_journal_page_last 13721
_journal_paper_doi 10.1021/jacs.5b09799
_journal_volume 137
_journal_year 2015
_chemical_absolute_configuration ad
_chemical_formula_moiety 'C18 H23 N O3 S'
_chemical_formula_sum 'C18 H23 N O3 S'
_chemical_formula_weight 333.43
_space_group_crystal_system orthorhombic
_space_group_IT_number 19
_space_group_name_Hall 'P 2ac 2ab'
_space_group_name_H-M_alt 'P 21 21 21'
_atom_sites_solution_hydrogens geom
_audit_creation_method SHELXL-2014/7
_cell_angle_alpha 90
_cell_angle_beta 90
_cell_angle_gamma 90
_cell_formula_units_Z 4
_cell_length_a 10.9297(2)
_cell_length_b 11.7380(2)
_cell_length_c 13.0327(3)
_cell_measurement_temperature 100.01(10)
_cell_volume 1672.00(6)
_computing_structure_refinement 'SHELXL-2014/7 (Sheldrick, 2014)'
_diffrn_ambient_temperature 100.01(10)
_diffrn_detector_area_resol_mean 5.2940
_diffrn_measured_fraction_theta_full 0.999
_diffrn_measured_fraction_theta_max 0.986
_diffrn_measurement_device_type 'SuperNova (Cu X-ray Source'
_diffrn_measurement_method 'w/ scans'
_diffrn_radiation_type CuK\a
_diffrn_radiation_wavelength 1.54184
_diffrn_reflns_av_R_equivalents 0.0270
_diffrn_reflns_av_unetI/netI 0.0237
_diffrn_reflns_Laue_measured_fraction_full 0.999
_diffrn_reflns_Laue_measured_fraction_max 0.986
_diffrn_reflns_limit_h_max 13
_diffrn_reflns_limit_h_min -13
_diffrn_reflns_limit_k_max 14
_diffrn_reflns_limit_k_min -14
_diffrn_reflns_limit_l_max 15
_diffrn_reflns_limit_l_min -15
_diffrn_reflns_number 9039
_diffrn_reflns_point_group_measured_fraction_full 0.987
_diffrn_reflns_point_group_measured_fraction_max 0.955
_diffrn_reflns_theta_full 67.684
_diffrn_reflns_theta_max 74.291
_diffrn_reflns_theta_min 5.071
_diffrn_source 'micro-focus sealed X-ray tube'
_exptl_absorpt_coefficient_mu 1.839
_exptl_absorpt_correction_T_max 1.00000
_exptl_absorpt_correction_T_min 0.62497
_exptl_absorpt_correction_type multi-scan
_exptl_absorpt_process_details
'CrysAlisPro 1.171.38.27t (Agilent, 2015) Empirical absorption correction using spherical harmonics, implemented in SCALE3 ABSPACK scaling algorithm'
_exptl_crystal_colour colorless
_exptl_crystal_density_diffrn 1.325
_exptl_crystal_description prism
_exptl_crystal_F_000 712
_exptl_crystal_size_max 0.600
_exptl_crystal_size_mid 0.300
_exptl_crystal_size_min 0.200
_refine_diff_density_max 0.372
_refine_diff_density_min -0.271
_refine_diff_density_rms 0.046
_refine_ls_abs_structure_details
;
 Flack x determined using 1281 quotients [(I+)-(I-)]/[(I+)+(I-)]
 (Parsons, Flack and Wagner, Acta Cryst. B69 (2013) 249-259).
;
_refine_ls_abs_structure_Flack -0.007(9)
_refine_ls_extinction_method none
_refine_ls_goodness_of_fit_ref 1.050
_refine_ls_hydrogen_treatment constr
_refine_ls_matrix_type full
_refine_ls_number_parameters 210
_refine_ls_number_reflns 3249
_refine_ls_number_restraints 0
_refine_ls_restrained_S_all 1.050
_refine_ls_R_factor_all 0.0304
_refine_ls_R_factor_gt 0.0303
_refine_ls_shift/su_max 0.022
_refine_ls_shift/su_mean 0.000
_refine_ls_structure_factor_coef Fsqd
_refine_ls_weighting_details 'w=1/[\s^2^(Fo^2^)+(0.0522P)^2^+0.4215P] where P=(Fo^2^+2Fc^2^)/3'
_refine_ls_weighting_scheme calc
_refine_ls_wR_factor_gt 0.0821
_refine_ls_wR_factor_ref 0.0824
_reflns_Friedel_coverage 0.690
_reflns_Friedel_fraction_full 0.971
_reflns_Friedel_fraction_max 0.913
_reflns_number_gt 3220
_reflns_number_total 3249
_reflns_threshold_expression 'I > 2\s(I)'
_cod_data_source_file ja5b09799_si_008.cif
_cod_data_source_block shelx
_cod_database_code 4129709
_shelx_shelxl_version_number 2014/7
_shelx_space_group_comment
;
The symmetry employed for this shelxl refinement is uniquely defined
by the following loop, which should always be used as a source of
symmetry information in preference to the above space-group names.
They are only intended as comments.
;
_shelx_estimated_absorpt_t_min 0.405
_shelx_estimated_absorpt_t_max 0.710

loop_
_space_group_symop_operation_xyz
'x, y, z'
'-x+1/2, -y, z+1/2'
'-x, y+1/2, -z+1/2'
'x+1/2, -y+1/2, -z'

loop_
_atom_site_label
_atom_site_type_symbol
_atom_site_fract_x
_atom_site_fract_y
_atom_site_fract_z
_atom_site_U_iso_or_equiv
_atom_site_adp_type
_atom_site_occupancy
_atom_site_site_symmetry_order
_atom_site_calc_flag
_atom_site_refinement_flags_posn
_atom_site_refinement_flags_adp
C1 C 0.2949(2) 0.2436(2) 0.5160(2) 0.0294(6) Uani 1 1 d . .
H1A H 0.2402 0.2642 0.4646 0.035 Uiso 1 1 calc R U
H1B H 0.3766 0.2652 0.5115 0.035 Uiso 1 1 calc R U
C2 C 0.2563(2) 0.18323(18) 0.59595(17) 0.0168(4) Uani 1 1 d . .
C3 C 0.1247(2) 0.1479(2) 0.6042(2) 0.0229(5) Uani 1 1 d . .
H3A H 0.0788 0.1814 0.5492 0.034 Uiso 1 1 calc R U
H3B H 0.0921 0.1731 0.6687 0.034 Uiso 1 1 calc R U
H3C H 0.1190 0.0664 0.6000 0.034 Uiso 1 1 calc R U
C4 C 0.33711(19) 0.14610(18) 0.68570(16) 0.0135(4) Uani 1 1 d . .
C5 C 0.4745(2) 0.14553(19) 0.65878(16) 0.0152(4) Uani 1 1 d . .
C6 C 0.5260(2) 0.02715(18) 0.67665(18) 0.0188(5) Uani 1 1 d . .
H6A H 0.6082 0.0310 0.7045 0.023 Uiso 1 1 calc R U
H6B H 0.5276 -0.0163 0.6134 0.023 Uiso 1 1 calc R U
C7 C 0.4377(2) -0.02571(17) 0.75383(17) 0.0171(4) Uani 1 1 d . .
H7 H 0.4387 -0.1088 0.7466 0.021 Uiso 1 1 calc R U
C8 C 0.3134(2) 0.02075(17) 0.71816(18) 0.0165(4) Uani 1 1 d . .
H8A H 0.2541 0.0175 0.7735 0.020 Uiso 1 1 calc R U
H8B H 0.2826 -0.0232 0.6607 0.020 Uiso 1 1 calc R U
C9 C 0.3173(2) 0.23203(18) 0.77485(17) 0.0163(4) Uani 1 1 d . .
H9A H 0.3609 0.3018 0.7587 0.020 Uiso 1 1 calc R U
H9B H 0.2309 0.2504 0.7786 0.020 Uiso 1 1 calc R U
C10 C 0.3592(2) 0.1905(2) 0.88045(18) 0.0194(4) Uani 1 1 d . .
H10A H 0.3648 0.2551 0.9267 0.023 Uiso 1 1 calc R U
H10B H 0.2985 0.1384 0.9079 0.023 Uiso 1 1 calc R U
C11 C 0.4721(2) 0.00641(19) 0.86341(18) 0.0210(5) Uani 1 1 d . .
H11A H 0.4116 -0.0242 0.9104 0.025 Uiso 1 1 calc R U
H11B H 0.5507 -0.0271 0.8804 0.025 Uiso 1 1 calc R U
C12 C 0.5686(2) 0.13264(17) 1.07270(16) 0.0152(4) Uani 1 1 d . .
C13 C 0.4794(2) 0.18504(19) 1.13315(17) 0.0185(4) Uani 1 1 d . .
H13 H 0.4316 0.2437 1.1068 0.022 Uiso 1 1 calc R U
C14 C 0.4632(2) 0.14776(19) 1.23363(18) 0.0198(4) Uani 1 1 d . .
H14 H 0.4038 0.1819 1.2744 0.024 Uiso 1 1 calc R U
C15 C 0.5346(2) 0.06007(19) 1.27435(18) 0.0205(5) Uani 1 1 d . .
C16 C 0.6212(2) 0.00796(19) 1.21203(19) 0.0197(5) Uani 1 1 d . .
H16 H 0.6684 -0.0512 1.2382 0.024 Uiso 1 1 calc R U
C17 C 0.6386(2) 0.04301(17) 1.11074(18) 0.0169(4) Uani 1 1 d . .
H17 H 0.6960 0.0070 1.0693 0.020 Uiso 1 1 calc R U
C18 C 0.5179(3) 0.0233(2) 1.3847(2) 0.0302(6) Uani 1 1 d . .
H18A H 0.4843 0.0852 1.4237 0.045 Uiso 1 1 calc R U
H18B H 0.5957 0.0019 1.4130 0.045 Uiso 1 1 calc R U
H18C H 0.4632 -0.0406 1.3875 0.045 Uiso 1 1 calc R U
N1 N 0.47895(18) 0.13235(16) 0.87606(15) 0.0179(4) Uani 1 1 d . .
O1 O 0.53202(15) 0.22721(13) 0.63000(13) 0.0209(3) Uani 1 1 d . .
O2 O 0.57907(15) 0.30331(12) 0.94682(12) 0.0213(3) Uani 1 1 d . .
O3 O 0.70198(15) 0.13086(14) 0.90846(13) 0.0225(4) Uani 1 1 d . .
S1 S 0.59108(5) 0.18153(4) 0.94583(4) 0.01626(14) Uani 1 1 d . .

loop_
_atom_site_aniso_label
_atom_site_aniso_U_11
_atom_site_aniso_U_22
_atom_site_aniso_U_33
_atom_site_aniso_U_23
_atom_site_aniso_U_13
_atom_site_aniso_U_12
C1 0.0245(12) 0.0370(13) 0.0266(13) 0.0092(11) -0.0052(10) -0.0007(11)
C2 0.0170(10) 0.0159(8) 0.0174(10) -0.0038(9) -0.0035(8) 0.0021(9)
C3 0.0190(11) 0.0251(10) 0.0246(12) -0.0004(9) -0.0050(9) 0.0008(9)
C4 0.0130(9) 0.0140(8) 0.0134(10) 0.0001(8) -0.0010(8) -0.0006(8)
C5 0.0174(10) 0.0174(9) 0.0109(10) -0.0028(7) -0.0011(8) -0.0001(9)
C6 0.0180(11) 0.0195(10) 0.0190(11) -0.0029(8) -0.0013(9) 0.0051(9)
C7 0.0218(11) 0.0127(8) 0.0169(11) -0.0008(7) -0.0032(9) 0.0006(9)
C8 0.0187(11) 0.0146(9) 0.0163(10) -0.0009(8) -0.0017(9) -0.0028(8)
C9 0.0156(10) 0.0166(9) 0.0167(10) -0.0024(8) -0.0013(8) 0.0015(8)
C10 0.0189(10) 0.0234(10) 0.0157(11) -0.0037(9) 0.0001(8) 0.0038(9)
C11 0.0296(12) 0.0158(9) 0.0176(11) 0.0025(8) -0.0042(10) 0.0022(9)
C12 0.0180(10) 0.0166(9) 0.0110(10) 0.0007(7) -0.0016(8) -0.0027(8)
C13 0.0206(10) 0.0173(9) 0.0175(10) -0.0006(9) -0.0028(9) 0.0004(9)
C14 0.0217(10) 0.0206(9) 0.0170(11) -0.0027(8) 0.0016(9) -0.0022(10)
C15 0.0237(11) 0.0212(10) 0.0166(11) 0.0015(9) -0.0022(9) -0.0051(9)
C16 0.0192(11) 0.0195(10) 0.0205(11) 0.0041(9) -0.0053(9) -0.0010(8)
C17 0.0157(9) 0.0176(9) 0.0175(11) -0.0005(8) -0.0029(9) -0.0005(8)
C18 0.0354(14) 0.0354(13) 0.0199(12) 0.0064(10) 0.0029(11) 0.0024(12)
N1 0.0233(9) 0.0177(8) 0.0128(9) -0.0025(7) -0.0040(8) 0.0043(7)
O1 0.0194(8) 0.0224(7) 0.0208(8) 0.0010(6) 0.0031(6) -0.0035(6)
O2 0.0285(8) 0.0168(7) 0.0186(8) 0.0026(6) -0.0013(7) -0.0014(6)
O3 0.0217(8) 0.0278(8) 0.0180(8) 0.0012(6) 0.0024(7) 0.0030(7)
S1 0.0197(3) 0.0166(2) 0.0125(2) 0.00088(19) -0.0007(2) 0.0007(2)

loop_
_atom_type_symbol
_atom_type_description
_atom_type_scat_dispersion_real
_atom_type_scat_dispersion_imag
_atom_type_scat_source
C C 0.0181 0.0091 'International Tables Vol C Tables 4.2.6.8 and 6.1.1.4'
H H 0.0000 0.0000 'International Tables Vol C Tables 4.2.6.8 and 6.1.1.4'
N N 0.0311 0.0180 'International Tables Vol C Tables 4.2.6.8 and 6.1.1.4'
O O 0.0492 0.0322 'International Tables Vol C Tables 4.2.6.8 and 6.1.1.4'
S S 0.3331 0.5567 'International Tables Vol C Tables 4.2.6.8 and 6.1.1.4'

loop_
_geom_angle_atom_site_label_1
_geom_angle_atom_site_label_2
_geom_angle_atom_site_label_3
_geom_angle
C2 C1 H1A 120.0
C2 C1 H1B 120.0
H1A C1 H1B 120.0
C1 C2 C3 120.5(2)
C1 C2 C4 124.6(2)
C3 C2 C4 114.8(2)
C2 C3 H3A 109.5
C2 C3 H3B 109.5
H3A C3 H3B 109.5
C2 C3 H3C 109.5
H3A C3 H3C 109.5
H3B C3 H3C 109.5
C2 C4 C5 112.96(18)
C2 C4 C8 112.45(17)
C5 C4 C8 102.74(17)
C2 C4 C9 107.86(17)
C5 C4 C9 107.95(17)
C8 C4 C9 112.84(17)
O1 C5 C6 125.7(2)
O1 C5 C4 125.1(2)
C6 C5 C4 109.27(19)
C5 C6 C7 103.83(17)
C5 C6 H6A 111.0
C7 C6 H6A 111.0
C5 C6 H6B 111.0
C7 C6 H6B 111.0
H6A C6 H6B 109.0
C11 C7 C6 111.16(18)
C11 C7 C8 114.46(19)
C6 C7 C8 102.46(17)
C11 C7 H7 109.5
C6 C7 H7 109.5
C8 C7 H7 109.5
C7 C8 C4 105.73(16)
C7 C8 H8A 110.6
C4 C8 H8A 110.6
C7 C8 H8B 110.6
C4 C8 H8B 110.6
H8A C8 H8B 108.7
C10 C9 C4 115.11(17)
C10 C9 H9A 108.5
C4 C9 H9A 108.5
C10 C9 H9B 108.5
C4 C9 H9B 108.5
H9A C9 H9B 107.5
N1 C10 C9 112.16(18)
N1 C10 H10A 109.2
C9 C10 H10A 109.2
N1 C10 H10B 109.2
C9 C10 H10B 109.2
H10A C10 H10B 107.9
N1 C11 C7 111.20(17)
N1 C11 H11A 109.4
C7 C11 H11A 109.4
N1 C11 H11B 109.4
C7 C11 H11B 109.4
H11A C11 H11B 108.0
C17 C12 C13 121.0(2)
C17 C12 S1 120.13(17)
C13 C12 S1 118.82(16)
C14 C13 C12 118.7(2)
C14 C13 H13 120.6
C12 C13 H13 120.6
C13 C14 C15 121.2(2)
C13 C14 H14 119.4
C15 C14 H14 119.4
C16 C15 C14 118.9(2)
C16 C15 C18 120.8(2)
C14 C15 C18 120.3(2)
C15 C16 C17 121.0(2)
C15 C16 H16 119.5
C17 C16 H16 119.5
C12 C17 C16 119.0(2)
C12 C17 H17 120.5
C16 C17 H17 120.5
C15 C18 H18A 109.5
C15 C18 H18B 109.5
H18A C18 H18B 109.5
C15 C18 H18C 109.5
H18A C18 H18C 109.5
H18B C18 H18C 109.5
C10 N1 C11 114.72(18)
C10 N1 S1 118.72(14)
C11 N1 S1 116.79(15)
O3 S1 O2 119.53(10)
O3 S1 N1 107.37(10)
O2 S1 N1 106.78(10)
O3 S1 C12 107.49(10)
O2 S1 C12 107.59(10)
N1 S1 C12 107.57(10)

loop_
_geom_bond_atom_site_label_1
_geom_bond_atom_site_label_2
_geom_bond_distance
C1 C2 1.329(4)
C1 H1A 0.9300
C1 H1B 0.9300
C2 C3 1.500(3)
C2 C4 1.529(3)
C3 H3A 0.9600
C3 H3B 0.9600
C3 H3C 0.9600
C4 C5 1.543(3)
C4 C8 1.553(3)
C4 C9 1.554(3)
C5 O1 1.206(3)
C5 C6 1.517(3)
C6 C7 1.526(3)
C6 H6A 0.9700
C6 H6B 0.9700
C7 C11 1.524(3)
C7 C8 1.536(3)
C7 H7 0.9800
C8 H8A 0.9700
C8 H8B 0.9700
C9 C10 1.530(3)
C9 H9A 0.9700
C9 H9B 0.9700
C10 N1 1.478(3)
C10 H10A 0.9700
C10 H10B 0.9700
C11 N1 1.489(3)
C11 H11A 0.9700
C11 H11B 0.9700
C12 C17 1.392(3)
C12 C13 1.396(3)
C12 S1 1.767(2)
C13 C14 1.392(3)
C13 H13 0.9300
C14 C15 1.396(3)
C14 H14 0.9300
C15 C16 1.390(4)
C15 C18 1.513(3)
C16 C17 1.396(3)
C16 H16 0.9300
C17 H17 0.9300
C18 H18A 0.9600
C18 H18B 0.9600
C18 H18C 0.9600
N1 S1 1.632(2)
O2 S1 1.4356(15)
O3 S1 1.4353(17)

loop_
_geom_torsion_atom_site_label_1
_geom_torsion_atom_site_label_2
_geom_torsion_atom_site_label_3
_geom_torsion_atom_site_label_4
_geom_torsion
C1 C2 C4 C5 -21.1(3)
C3 C2 C4 C5 159.84(19)
C1 C2 C4 C8 -136.8(2)
C3 C2 C4 C8 44.1(3)
C1 C2 C4 C9 98.1(3)
C3 C2 C4 C9 -80.9(2)
C2 C4 C5 O1 59.1(3)
C8 C4 C5 O1 -179.5(2)
C9 C4 C5 O1 -60.1(3)
C2 C4 C5 C6 -122.25(19)
C8 C4 C5 C6 -0.9(2)
C9 C4 C5 C6 118.58(19)
O1 C5 C6 C7 155.6(2)
C4 C5 C6 C7 -23.1(2)
C5 C6 C7 C11 -85.1(2)
C5 C6 C7 C8 37.6(2)
C11 C7 C8 C4 81.3(2)
C6 C7 C8 C4 -39.1(2)
C2 C4 C8 C7 146.31(18)
C5 C4 C8 C7 24.6(2)
C9 C4 C8 C7 -91.4(2)
C2 C4 C9 C10 162.35(18)
C5 C4 C9 C10 -75.3(2)
C8 C4 C9 C10 37.5(2)
C4 C9 C10 N1 43.1(2)
C6 C7 C11 N1 55.5(2)
C8 C7 C11 N1 -60.0(3)
C17 C12 C13 C14 1.5(3)
S1 C12 C13 C14 -178.89(16)
C12 C13 C14 C15 0.3(3)
C13 C14 C15 C16 -1.4(3)
C13 C14 C15 C18 178.2(2)
C14 C15 C16 C17 0.8(3)
C18 C15 C16 C17 -178.8(2)
C13 C12 C17 C16 -2.0(3)
S1 C12 C17 C16 178.35(16)
C15 C16 C17 C12 0.8(3)
C9 C10 N1 C11 -93.0(2)
C9 C10 N1 S1 122.11(18)
C7 C11 N1 C10 75.0(2)
C7 C11 N1 S1 -139.41(17)
C10 N1 S1 O3 -165.23(16)
C11 N1 S1 O3 50.59(19)
C10 N1 S1 O2 -35.90(19)
C11 N1 S1 O2 179.92(16)
C10 N1 S1 C12 79.34(18)
C11 N1 S1 C12 -64.84(19)
C17 C12 S1 O3 -11.9(2)
C13 C12 S1 O3 168.48(16)
C17 C12 S1 O2 -141.81(18)
C13 C12 S1 O2 38.54(19)
C17 C12 S1 N1 103.49(18)
C13 C12 S1 N1 -76.17(19)
